data_1548664
loop_
_publ_author_name
'Tupikina, Elena Yu.'
'Bodensteiner, Michael'
'Tolstoy, Peter M.'
'Denisov, Gleb S.'
'Shenderovich, Ilya G.'

_publ_section_title
;
 P&#x2550;O Moiety as an Ambidextrous Hydrogen Bond Acceptor
;
_journal_name_full 'The Journal of Physical Chemistry C'
_journal_paper_doi 10.1021/acs.jpcc.7b11299
_journal_year 2018
_chemical_formula_moiety 'C18 H15 O P, C H5 O3 P'
_chemical_formula_sum 'C19 H20 O4 P2'
_chemical_formula_weight 374.29
_chemical_name_systematic
;
 ?
;
_space_group_crystal_system monoclinic
_space_group_IT_number 15
_space_group_name_Hall '-C 2yc'
_space_group_name_H-M_alt 'C 1 2/c 1'
_symmetry_space_group_name_Hall '-C 2yc'
_symmetry_space_group_name_H-M 'C 1 2/c 1'
_atom_sites_solution_hydrogens mixed
_atom_sites_solution_primary direct
_audit_creation_date 2017-09-21
_audit_creation_method
;
Olex2 1.2-alpha
(compiled 2017.08.10 svn.r3458 for OlexSys, GUI svn.r5381)
;
_cell_angle_alpha 90
_cell_angle_beta 106.3638(14)
_cell_angle_gamma 90
_cell_formula_units_Z 8
_cell_length_a 17.0211(2)
_cell_length_b 12.49990(13)
_cell_length_c 18.0180(3)
_cell_measurement_reflns_used 11774
_cell_measurement_temperature 123.01(10)
_cell_measurement_theta_max 73.4810
_cell_measurement_theta_min 4.4140
_cell_volume 3678.26(9)
_computing_cell_refinement
;
CrysAlisPro, Agilent Technologies,
Version 1.171.37.35e (release 07-10-2014 CrysAlis171 .NET)
(compiled Oct  7 2014,17:20:27)
;
_computing_data_collection
;
CrysAlisPro, Agilent Technologies,
Version 1.171.37.35e (release 07-10-2014 CrysAlis171 .NET)
(compiled Oct  7 2014,17:20:27)
;
_computing_data_reduction
;
CrysAlisPro, Agilent Technologies,
Version 1.171.37.35e (release 07-10-2014 CrysAlis171 .NET)
(compiled Oct  7 2014,17:20:27)
;
_computing_molecular_graphics 'Olex2 (Dolomanov et al., 2009)'
_computing_publication_material 'Olex2 (Dolomanov et al., 2009)'
_computing_structure_refinement 'ShelXL (Sheldrick, 2015)'
_computing_structure_solution 'ShelXS (Sheldrick, 2008)'
_diffrn_ambient_environment N~2~
_diffrn_ambient_temperature 123.01(10)
_diffrn_detector 'CCD plate'
_diffrn_detector_area_resol_mean 10.3546
_diffrn_detector_type Atlas
_diffrn_measured_fraction_theta_full 1.000
_diffrn_measured_fraction_theta_max 0.992
_diffrn_measurement_details
;
#__ type_ start__ end____ width___ exp.time_
  1 omega  -68.00   30.00   1.0000    4.0000
omega____ theta____ kappa____ phi______ frames
    -      -40.8939   57.0000  -90.0000 98

#__ type_ start__ end____ width___ exp.time_
  2 omega -110.00  -11.00   1.0000    4.0000
omega____ theta____ kappa____ phi______ frames
    -      -40.8939  -57.0000  120.0000 99

#__ type_ start__ end____ width___ exp.time_
  3 omega  -20.00   77.00   1.0000    4.0000
omega____ theta____ kappa____ phi______ frames
    -       40.8939  -99.0000   30.0000 97

#__ type_ start__ end____ width___ exp.time_
  4 omega   69.00  126.00   1.0000   16.0000
omega____ theta____ kappa____ phi______ frames
    -      106.9800  -61.0000 -180.0000 57

#__ type_ start__ end____ width___ exp.time_
  5 omega   35.00   69.00   1.0000   16.0000
omega____ theta____ kappa____ phi______ frames
    -      106.9800  -30.0000   60.0000 34

#__ type_ start__ end____ width___ exp.time_
  6 omega   24.00   49.00   1.0000   16.0000
omega____ theta____ kappa____ phi______ frames
    -      106.9800  -94.0000 -150.0000 25

#__ type_ start__ end____ width___ exp.time_
  7 omega   91.00  158.00   1.0000   16.0000
omega____ theta____ kappa____ phi______ frames
    -      106.9800   45.0000    0.0000 67

#__ type_ start__ end____ width___ exp.time_
  8 omega   29.00   68.00   1.0000   16.0000
omega____ theta____ kappa____ phi______ frames
    -      106.9800  -30.0000  -30.0000 39

#__ type_ start__ end____ width___ exp.time_
  9 omega   38.00  114.00   1.0000   16.0000
omega____ theta____ kappa____ phi______ frames
    -      106.9800 -125.0000 -150.0000 76

#__ type_ start__ end____ width___ exp.time_
 10 omega   32.00  113.00   1.0000   16.0000
omega____ theta____ kappa____ phi______ frames
    -      106.9800 -125.0000    0.0000 81

#__ type_ start__ end____ width___ exp.time_
 11 omega   29.00   65.00   1.0000   16.0000
omega____ theta____ kappa____ phi______ frames
    -      106.9800  -30.0000 -180.0000 36

#__ type_ start__ end____ width___ exp.time_
 12 omega   80.00  137.00   1.0000   16.0000
omega____ theta____ kappa____ phi______ frames
    -      106.9800  -77.0000   30.0000 57

#__ type_ start__ end____ width___ exp.time_
 13 omega   32.00  120.00   1.0000   16.0000
omega____ theta____ kappa____ phi______ frames
    -      106.9800 -125.0000   90.0000 88

#__ type_ start__ end____ width___ exp.time_
 14 omega   38.00   65.00   1.0000   16.0000
omega____ theta____ kappa____ phi______ frames
    -      106.9800  -61.0000 -180.0000 27

#__ type_ start__ end____ width___ exp.time_
 15 omega   59.00  109.00   1.0000   16.0000
omega____ theta____ kappa____ phi______ frames
    -      106.9800  -94.0000 -150.0000 50

#__ type_ start__ end____ width___ exp.time_
 16 omega   73.00  143.00   1.0000   16.0000
omega____ theta____ kappa____ phi______ frames
    -      106.9800   77.0000 -120.0000 70

#__ type_ start__ end____ width___ exp.time_
 17 omega   74.00  148.00   1.0000   16.0000
omega____ theta____ kappa____ phi______ frames
    -      106.9800   77.0000  -60.0000 74

#__ type_ start__ end____ width___ exp.time_
 18 omega   33.00   77.00   1.0000   16.0000
omega____ theta____ kappa____ phi______ frames
    -      106.9800  -45.0000   30.0000 44

#__ type_ start__ end____ width___ exp.time_
 19 omega -120.00   -7.00   1.0000    4.0000
omega____ theta____ kappa____ phi______ frames
    -      -40.8939  -77.0000   30.0000 113

#__ type_ start__ end____ width___ exp.time_
 20 omega -115.00  -59.00   1.0000    4.0000
omega____ theta____ kappa____ phi______ frames
    -      -40.8939 -148.0000   13.0000 56

#__ type_ start__ end____ width___ exp.time_
 21 omega   15.00  117.00   1.0000    4.0000
omega____ theta____ kappa____ phi______ frames
    -       40.8939   37.0000 -120.0000 102

#__ type_ start__ end____ width___ exp.time_
 22 omega    7.00  120.00   1.0000    4.0000
omega____ theta____ kappa____ phi______ frames
    -       40.8939   77.0000  -60.0000 113

#__ type_ start__ end____ width___ exp.time_
 23 omega   77.00  158.00   1.0000   16.0000
omega____ theta____ kappa____ phi______ frames
    -      106.9800   61.0000   90.0000 81

#__ type_ start__ end____ width___ exp.time_
 24 omega   79.00  158.00   1.0000   16.0000
omega____ theta____ kappa____ phi______ frames
    -      106.9800   45.0000 -150.0000 79

#__ type_ start__ end____ width___ exp.time_
 25 omega   77.00  158.00   1.0000   16.0000
omega____ theta____ kappa____ phi______ frames
    -      106.9800   61.0000   60.0000 81

#__ type_ start__ end____ width___ exp.time_
 26 omega   32.00   77.00   1.0000   16.0000
omega____ theta____ kappa____ phi______ frames
    -      106.9800  -45.0000   30.0000 45

#__ type_ start__ end____ width___ exp.time_
 27 omega   76.00  158.00   1.0000   16.0000
omega____ theta____ kappa____ phi______ frames
    -      106.9800   30.0000  150.0000 82

#__ type_ start__ end____ width___ exp.time_
 28 omega   78.00  158.00   1.0000   16.0000
omega____ theta____ kappa____ phi______ frames
    -      106.9800   54.0000   25.0000 80

#__ type_ start__ end____ width___ exp.time_
 29 omega   79.00  158.00   1.0000   16.0000
omega____ theta____ kappa____ phi______ frames
    -      106.9800   45.0000  -60.0000 79

#__ type_ start__ end____ width___ exp.time_
 30 omega   73.00  158.00   1.0000   16.0000
omega____ theta____ kappa____ phi______ frames
    -      106.9800   77.0000  150.0000 85

#__ type_ start__ end____ width___ exp.time_
 31 omega   23.00  109.00   1.0000   16.0000
omega____ theta____ kappa____ phi______ frames
    -      106.9800  -94.0000    0.0000 86

#__ type_ start__ end____ width___ exp.time_
 32 omega   77.00  158.00   1.0000   16.0000
omega____ theta____ kappa____ phi______ frames
    -      106.9800   61.0000  -30.0000 81

#__ type_ start__ end____ width___ exp.time_
 33 omega   73.00  158.00   1.0000   16.0000
omega____ theta____ kappa____ phi______ frames
    -      106.9800   77.0000 -150.0000 85

#__ type_ start__ end____ width___ exp.time_
 34 omega   32.00   77.00   1.0000   16.0000
omega____ theta____ kappa____ phi______ frames
    -      106.9800  -45.0000  -60.0000 45
;
_diffrn_measurement_device 'four-circle diffractometer'
_diffrn_measurement_device_type 'SuperNova, Single source at offset, Atlas'
_diffrn_measurement_method '\w scans'
_diffrn_orient_matrix_UB_11 -0.0504630000
_diffrn_orient_matrix_UB_12 -0.0968902000
_diffrn_orient_matrix_UB_13 -0.0399465000
_diffrn_orient_matrix_UB_21 0.0700687000
_diffrn_orient_matrix_UB_22 -0.0754478000
_diffrn_orient_matrix_UB_23 0.0418118000
_diffrn_orient_matrix_UB_31 -0.0380281000
_diffrn_orient_matrix_UB_32 -0.0105503000
_diffrn_orient_matrix_UB_33 0.0677672000
_diffrn_radiation_monochromator mirror
_diffrn_radiation_probe x-ray
_diffrn_radiation_type CuK\a
_diffrn_radiation_wavelength 1.54184
_diffrn_reflns_av_R_equivalents 0.0285
_diffrn_reflns_av_unetI/netI 0.0154
_diffrn_reflns_Laue_measured_fraction_full 1.000
_diffrn_reflns_Laue_measured_fraction_max 0.992
_diffrn_reflns_limit_h_max 21
_diffrn_reflns_limit_h_min -21
_diffrn_reflns_limit_k_max 15
_diffrn_reflns_limit_k_min -15
_diffrn_reflns_limit_l_max 22
_diffrn_reflns_limit_l_min -21
_diffrn_reflns_number 26000
_diffrn_reflns_point_group_measured_fraction_full 1.000
_diffrn_reflns_point_group_measured_fraction_max 0.992
_diffrn_reflns_theta_full 67.684
_diffrn_reflns_theta_max 73.620
_diffrn_reflns_theta_min 4.454
_diffrn_source 'sealed X-ray tube'
_diffrn_source_type 'SuperNova (Cu) X-ray Source'
_exptl_absorpt_coefficient_mu 2.327
_exptl_absorpt_correction_T_max 1.00000
_exptl_absorpt_correction_T_min 0.81694
_exptl_absorpt_correction_type multi-scan
_exptl_absorpt_process_details
;
CrysAlisPro, Agilent Technologies,
Version 1.171.37.35e (release 07-10-2014 CrysAlis171 .NET)
(compiled Oct  7 2014,17:20:27)
Empirical absorption correction using spherical harmonics,
 implemented in SCALE3 ABSPACK scaling algorithm.
;
_exptl_crystal_colour colourless
_exptl_crystal_colour_primary colourless
_exptl_crystal_density_diffrn 1.352
_exptl_crystal_description block
_exptl_crystal_F_000 1568
_exptl_crystal_size_max 0.17
_exptl_crystal_size_mid 0.13
_exptl_crystal_size_min 0.07
_refine_diff_density_max 0.377
_refine_diff_density_min -0.330
_refine_diff_density_rms 0.044
_refine_ls_extinction_method none
_refine_ls_goodness_of_fit_ref 1.033
_refine_ls_hydrogen_treatment mixed
_refine_ls_matrix_type full
_refine_ls_number_parameters 235
_refine_ls_number_reflns 3695
_refine_ls_number_restraints 0
_refine_ls_restrained_S_all 1.033
_refine_ls_R_factor_all 0.0328
_refine_ls_R_factor_gt 0.0287
_refine_ls_shift/su_max 0.001
_refine_ls_shift/su_mean 0.000
_refine_ls_structure_factor_coef Fsqd
_refine_ls_weighting_details 'w=1/[\s^2^(Fo^2^)+(0.0460P)^2^+2.5329P] where P=(Fo^2^+2Fc^2^)/3'
_refine_ls_weighting_scheme calc
_refine_ls_wR_factor_gt 0.0766
_refine_ls_wR_factor_ref 0.0802
_reflns_Friedel_coverage 0.000
_reflns_number_gt 3339
_reflns_number_total 3695
_reflns_threshold_expression 'I > 2\s(I)'
_cod_data_source_file jp7b11299_si_002.cif
_cod_data_source_block sample2
_cod_database_code 1548664
_shelx_shelxl_version_number 2017/1
_chemical_oxdiff_formula 'C19 H20 P2 O3'
_shelx_space_group_comment
;
The symmetry employed for this shelxl refinement is uniquely defined
by the following loop, which should always be used as a source of
symmetry information in preference to the above space-group names.
They are only intended as comments.
;
_shelx_estimated_absorpt_t_max 0.854
_shelx_estimated_absorpt_t_min 0.693
_reflns_odcompleteness_completeness 99.91
_reflns_odcompleteness_iscentric 1
_reflns_odcompleteness_theta 66.97
_olex2_refinement_description
;
1. Fixed Uiso
 At 1.2 times of:
  All C(H) groups
 At 1.5 times of:
  All C(H,H,H) groups
2.a Aromatic/amide H refined with riding coordinates:
 C2(H2), C16(H16), C10(H10), C6(H6), C17(H17), C3(H3), C15(H15), C8(H8),
 C4(H4), C12(H12), C11(H11), C5(H5), C14(H14), C18(H18), C9(H9)
2.b Idealised Me refined as rotating group:
 C19(H19A,H19B,H19C)
;
_olex2_date_sample_data_collection 2014-11-12
_olex2_submission_special_instructions 'No special instructions were received'

loop_
_space_group_symop_operation_xyz
'x, y, z'
'-x, y, -z+1/2'
'x+1/2, y+1/2, z'
'-x+1/2, y+1/2, -z+1/2'
'-x, -y, -z'
'x, -y, z-1/2'
'-x+1/2, -y+1/2, -z'
'x+1/2, -y+1/2, z-1/2'

loop_
_atom_site_label
_atom_site_type_symbol
_atom_site_fract_x
_atom_site_fract_y
_atom_site_fract_z
_atom_site_U_iso_or_equiv
_atom_site_adp_type
_atom_site_occupancy
_atom_site_site_symmetry_order
_atom_site_calc_flag
_atom_site_refinement_flags_posn
P1 P 0.33128(2) 0.59773(2) 0.34287(2) 0.01819(9) Uani 1 1 d .
P2 P 0.46290(2) 0.91790(3) 0.34819(2) 0.02289(10) Uani 1 1 d .
O2 O 0.40769(6) 0.90772(8) 0.26794(6) 0.0287(2) Uani 1 1 d .
O3 O 0.43268(6) 0.85736(8) 0.41028(6) 0.0288(2) Uani 1 1 d .
O1 O 0.40593(6) 0.66013(7) 0.38529(5) 0.0238(2) Uani 1 1 d .
O4 O 0.55078(6) 0.87531(10) 0.35546(6) 0.0345(2) Uani 1 1 d .
H4A H 0.5659(17) 0.886(2) 0.3143(16) 0.074(8) Uiso 1 1 d .
C13 C 0.32752(8) 0.57682(10) 0.24314(7) 0.0199(2) Uani 1 1 d .
C2 C 0.26486(9) 0.40553(11) 0.37853(8) 0.0244(3) Uani 1 1 d .
H2 H 0.213606 0.432232 0.352127 0.029 Uiso 1 1 calc R
C16 C 0.33007(9) 0.53817(11) 0.09249(8) 0.0252(3) Uani 1 1 d .
H16 H 0.330937 0.525157 0.041905 0.030 Uiso 1 1 calc R
C1 C 0.33483(8) 0.46701(10) 0.38535(7) 0.0196(2) Uani 1 1 d .
C10 C 0.10054(9) 0.77588(12) 0.35598(9) 0.0313(3) Uani 1 1 d .
H10 H 0.054811 0.814038 0.359483 0.038 Uiso 1 1 calc R
C6 C 0.41191(8) 0.42566(11) 0.42433(7) 0.0234(3) Uani 1 1 d .
H6 H 0.458754 0.466268 0.428553 0.028 Uiso 1 1 calc R
C17 C 0.39192(8) 0.59841(11) 0.14121(8) 0.0253(3) Uani 1 1 d .
H17 H 0.434377 0.625102 0.123516 0.030 Uiso 1 1 calc R
C7 C 0.23716(8) 0.66151(10) 0.34507(7) 0.0212(3) Uani 1 1 d .
C3 C 0.27203(9) 0.30418(11) 0.41135(8) 0.0290(3) Uani 1 1 d .
H3 H 0.225373 0.263143 0.407014 0.035 Uiso 1 1 calc R
C19 C 0.47014(11) 1.05246(12) 0.38100(10) 0.0398(4) Uani 1 1 d .
H19A H 0.490920 1.096382 0.347091 0.060 Uiso 1 1 calc GR
H19B H 0.506529 1.056226 0.432448 0.060 Uiso 1 1 calc GR
H19C H 0.416888 1.077521 0.381203 0.060 Uiso 1 1 calc GR
C15 C 0.26680(8) 0.49713(11) 0.11872(8) 0.0251(3) Uani 1 1 d .
H15 H 0.225236 0.457513 0.085531 0.030 Uiso 1 1 calc R
C8 C 0.19035(8) 0.71925(11) 0.28182(8) 0.0262(3) Uani 1 1 d .
H8 H 0.204834 0.719837 0.235763 0.031 Uiso 1 1 calc R
C4 C 0.34808(10) 0.26393(11) 0.45042(8) 0.0300(3) Uani 1 1 d .
H4 H 0.352273 0.196273 0.472669 0.036 Uiso 1 1 calc R
C12 C 0.21489(9) 0.66226(12) 0.41400(8) 0.0287(3) Uani 1 1 d .
H12 H 0.245953 0.624303 0.456585 0.034 Uiso 1 1 calc R
C11 C 0.14682(9) 0.71920(13) 0.41935(9) 0.0330(3) Uani 1 1 d .
H11 H 0.132257 0.719353 0.465368 0.040 Uiso 1 1 calc R
C5 C 0.41838(9) 0.32413(12) 0.45662(8) 0.0289(3) Uani 1 1 d .
H5 H 0.469522 0.296425 0.482316 0.035 Uiso 1 1 calc R
C14 C 0.26564(8) 0.51527(11) 0.19448(8) 0.0231(3) Uani 1 1 d .
H14 H 0.224061 0.486716 0.212597 0.028 Uiso 1 1 calc R
C18 C 0.39016(8) 0.61866(11) 0.21648(8) 0.0233(3) Uani 1 1 d .
H18 H 0.430876 0.660206 0.249033 0.028 Uiso 1 1 calc R
C9 C 0.12217(9) 0.77586(12) 0.28751(9) 0.0317(3) Uani 1 1 d .
H9 H 0.090873 0.813948 0.245100 0.038 Uiso 1 1 calc R
H3A H 0.4224(14) 0.791(2) 0.3977(13) 0.057(6) Uiso 1 1 d .

loop_
_atom_site_aniso_label
_atom_site_aniso_U_11
_atom_site_aniso_U_22
_atom_site_aniso_U_33
_atom_site_aniso_U_23
_atom_site_aniso_U_13
_atom_site_aniso_U_12
P1 0.01784(16) 0.02156(16) 0.01507(16) 0.00016(11) 0.00449(12) -0.00256(11)
P2 0.02088(18) 0.02376(17) 0.02391(19) -0.00034(12) 0.00610(13) -0.00074(12)
O2 0.0200(5) 0.0390(5) 0.0268(5) -0.0025(4) 0.0059(4) 0.0017(4)
O3 0.0362(5) 0.0260(5) 0.0277(5) -0.0046(4) 0.0146(4) -0.0051(4)
O1 0.0219(4) 0.0252(4) 0.0226(5) -0.0008(4) 0.0037(4) -0.0047(4)
O4 0.0230(5) 0.0519(7) 0.0283(5) 0.0091(5) 0.0070(4) 0.0076(4)
C13 0.0204(6) 0.0225(6) 0.0172(6) 0.0018(4) 0.0060(5) 0.0019(5)
C2 0.0250(6) 0.0293(7) 0.0172(6) -0.0006(5) 0.0029(5) -0.0056(5)
C16 0.0321(7) 0.0268(6) 0.0181(6) 0.0012(5) 0.0094(5) 0.0045(5)
C1 0.0232(6) 0.0227(6) 0.0131(5) -0.0010(4) 0.0052(4) -0.0018(5)
C10 0.0222(6) 0.0317(7) 0.0405(8) -0.0072(6) 0.0095(6) 0.0001(5)
C6 0.0231(6) 0.0288(7) 0.0190(6) -0.0014(5) 0.0071(5) -0.0008(5)
C17 0.0242(7) 0.0306(7) 0.0239(7) 0.0050(5) 0.0115(5) 0.0012(5)
C7 0.0206(6) 0.0230(6) 0.0202(6) -0.0014(5) 0.0059(5) -0.0023(5)
C3 0.0383(8) 0.0270(7) 0.0225(7) -0.0033(5) 0.0097(6) -0.0114(6)
C19 0.0490(10) 0.0263(7) 0.0413(9) -0.0026(6) 0.0084(7) -0.0076(7)
C15 0.0278(7) 0.0270(6) 0.0195(6) -0.0021(5) 0.0048(5) -0.0015(5)
C8 0.0286(7) 0.0283(7) 0.0220(6) 0.0011(5) 0.0079(5) 0.0003(5)
C4 0.0485(9) 0.0226(6) 0.0213(7) 0.0007(5) 0.0137(6) 0.0007(6)
C12 0.0280(7) 0.0365(7) 0.0223(7) 0.0008(5) 0.0083(5) 0.0015(6)
C11 0.0316(7) 0.0424(8) 0.0294(7) -0.0054(6) 0.0155(6) -0.0016(6)
C5 0.0335(7) 0.0322(7) 0.0214(6) 0.0012(5) 0.0086(5) 0.0095(6)
C14 0.0231(6) 0.0261(6) 0.0207(6) 0.0006(5) 0.0073(5) -0.0023(5)
C18 0.0209(6) 0.0272(6) 0.0217(6) 0.0020(5) 0.0058(5) -0.0010(5)
C9 0.0280(7) 0.0312(7) 0.0326(8) 0.0023(6) 0.0033(6) 0.0047(6)

loop_
_atom_type_symbol
_atom_type_description
_atom_type_scat_dispersion_real
_atom_type_scat_dispersion_imag
_atom_type_scat_source
C C 0.0181 0.0091 'International Tables Vol C Tables 4.2.6.8 and 6.1.1.4'
H H 0.0000 0.0000 'International Tables Vol C Tables 4.2.6.8 and 6.1.1.4'
O O 0.0492 0.0322 'International Tables Vol C Tables 4.2.6.8 and 6.1.1.4'
P P 0.2955 0.4335 'International Tables Vol C Tables 4.2.6.8 and 6.1.1.4'

loop_
_geom_angle_atom_site_label_1
_geom_angle_atom_site_label_2
_geom_angle_atom_site_label_3
_geom_angle
O1 P1 C13 111.74(6)
O1 P1 C1 109.44(6)
O1 P1 C7 112.90(6)
C13 P1 C7 107.75(6)
C1 P1 C13 106.29(6)
C1 P1 C7 108.45(6)
O2 P2 O3 114.25(6)
O2 P2 O4 112.34(6)
O2 P2 C19 111.67(7)
O3 P2 O4 106.13(6)
O3 P2 C19 103.16(7)
O4 P2 C19 108.71(8)
P2 O3 H3A 111.3(15)
P2 O4 H4A 112.7(18)
C14 C13 P1 121.03(10)
C18 C13 P1 118.41(10)
C18 C13 C14 120.47(12)
C1 C2 H2 120.2
C3 C2 H2 120.2
C3 C2 C1 119.68(13)
C17 C16 H16 119.8
C17 C16 C15 120.50(12)
C15 C16 H16 119.8
C2 C1 P1 122.56(10)
C2 C1 C6 119.82(12)
C6 C1 P1 117.58(10)
C11 C10 H10 119.9
C9 C10 H10 119.9
C9 C10 C11 120.16(13)
C1 C6 H6 120.0
C5 C6 C1 120.01(13)
C5 C6 H6 120.0
C16 C17 H17 120.1
C16 C17 C18 119.71(12)
C18 C17 H17 120.1
C8 C7 P1 121.25(10)
C8 C7 C12 119.18(12)
C12 C7 P1 119.25(10)
C2 C3 H3 119.8
C4 C3 C2 120.41(13)
C4 C3 H3 119.8
P2 C19 H19A 109.5
P2 C19 H19B 109.5
P2 C19 H19C 109.5
H19A C19 H19B 109.5
H19A C19 H19C 109.5
H19B C19 H19C 109.5
C16 C15 H15 120.0
C14 C15 C16 120.04(12)
C14 C15 H15 120.0
C7 C8 H8 120.0
C9 C8 C7 120.08(13)
C9 C8 H8 120.0
C3 C4 H4 119.8
C3 C4 C5 120.33(13)
C5 C4 H4 119.8
C7 C12 H12 119.8
C11 C12 C7 120.45(13)
C11 C12 H12 119.8
C10 C11 C12 119.85(14)
C10 C11 H11 120.1
C12 C11 H11 120.1
C6 C5 C4 119.75(13)
C6 C5 H5 120.1
C4 C5 H5 120.1
C13 C14 H14 120.3
C15 C14 C13 119.33(12)
C15 C14 H14 120.3
C13 C18 H18 120.0
C17 C18 C13 119.94(12)
C17 C18 H18 120.0
C10 C9 C8 120.28(14)
C10 C9 H9 119.9
C8 C9 H9 119.9

loop_
_geom_bond_atom_site_label_1
_geom_bond_atom_site_label_2
_geom_bond_distance
P1 O1 1.5032(9)
P1 C13 1.7991(13)
P1 C1 1.7982(13)
P1 C7 1.7999(13)
P2 O2 1.4915(10)
P2 O3 1.5533(10)
P2 O4 1.5581(11)
P2 C19 1.7756(16)
O3 H3A 0.87(3)
O4 H4A 0.86(3)
C13 C14 1.3963(18)
C13 C18 1.3891(18)
C2 H2 0.9300
C2 C1 1.3935(18)
C2 C3 1.389(2)
C16 H16 0.9300
C16 C17 1.388(2)
C16 C15 1.390(2)
C1 C6 1.4009(18)
C10 H10 0.9300
C10 C11 1.385(2)
C10 C9 1.383(2)
C6 H6 0.9300
C6 C5 1.388(2)
C17 H17 0.9300
C17 C18 1.3884(19)
C7 C8 1.3938(19)
C7 C12 1.3969(19)
C3 H3 0.9300
C3 C4 1.382(2)
C19 H19A 0.9600
C19 H19B 0.9600
C19 H19C 0.9600
C15 H15 0.9300
C15 C14 1.3895(19)
C8 H8 0.9300
C8 C9 1.387(2)
C4 H4 0.9300
C4 C5 1.391(2)
C12 H12 0.9300
C12 C11 1.386(2)
C11 H11 0.9300
C5 H5 0.9300
C14 H14 0.9300
C18 H18 0.9300
C9 H9 0.9300

loop_
_geom_torsion_atom_site_label_1
_geom_torsion_atom_site_label_2
_geom_torsion_atom_site_label_3
_geom_torsion_atom_site_label_4
_geom_torsion
P1 C13 C14 C15 -177.24(10)
P1 C13 C18 C17 176.00(10)
P1 C1 C6 C5 -178.48(10)
P1 C7 C8 C9 -174.01(11)
P1 C7 C12 C11 173.99(11)
O1 P1 C13 C14 176.24(10)
O1 P1 C13 C18 -0.41(12)
O1 P1 C1 C2 156.87(10)
O1 P1 C1 C6 -25.30(11)
O1 P1 C7 C8 101.11(11)
O1 P1 C7 C12 -72.37(12)
C13 P1 C1 C2 -82.31(11)
C13 P1 C1 C6 95.53(11)
C13 P1 C7 C8 -22.76(13)
C13 P1 C7 C12 163.76(11)
C2 C1 C6 C5 -0.59(19)
C2 C3 C4 C5 -0.6(2)
C16 C17 C18 C13 1.3(2)
C16 C15 C14 C13 1.4(2)
C1 P1 C13 C14 56.90(12)
C1 P1 C13 C18 -119.75(11)
C1 P1 C7 C8 -137.43(11)
C1 P1 C7 C12 49.09(12)
C1 C2 C3 C4 -0.2(2)
C1 C6 C5 C4 -0.3(2)
C17 C16 C15 C14 -0.7(2)
C7 P1 C13 C14 -59.19(12)
C7 P1 C13 C18 124.16(11)
C7 P1 C1 C2 33.31(12)
C7 P1 C1 C6 -148.85(10)
C7 C8 C9 C10 0.4(2)
C7 C12 C11 C10 -0.1(2)
C3 C2 C1 P1 178.63(10)
C3 C2 C1 C6 0.85(19)
C3 C4 C5 C6 0.9(2)
C15 C16 C17 C18 -0.6(2)
C8 C7 C12 C11 0.4(2)
C12 C7 C8 C9 -0.5(2)
C11 C10 C9 C8 -0.1(2)
C14 C13 C18 C17 -0.7(2)
C18 C13 C14 C15 -0.7(2)
C9 C10 C11 C12 -0.1(2)
